data_4038590
loop_
_publ_author_name
'Zhu, Wen-Jing'
'Gong, Jun-Fang'
'Song, Mao-Ping'

_publ_section_title
;
 Synthesis of Chiral Bis(3-indolyl)methanes Bearing a Trifluoromethylated
 All-Carbon Quaternary Stereocenter via Nickel-Catalyzed Asymmetric
 Friedel-Crafts Alkylation Reaction.
;
_journal_name_full 'The Journal of organic chemistry'
_journal_paper_doi 10.1021/acs.joc.0c00336
_journal_year 2020
_chemical_absolute_configuration ad
_chemical_formula_moiety 'C20 H16 F3 N3 O2'
_chemical_formula_sum 'C20 H16 F3 N3 O2'
_chemical_formula_weight 387.36
_space_group_crystal_system orthorhombic
_space_group_IT_number 19
_space_group_name_Hall 'P 2ac 2ab'
_space_group_name_H-M_alt 'P 21 21 21'
_atom_sites_solution_hydrogens geom
_atom_sites_solution_primary direct
_audit_creation_date 2019-06-19
_audit_creation_method
;
Olex2 1.2
(compiled 2018.05.29 svn.r3508 for OlexSys, GUI svn.r5506)
;
_cell_angle_alpha 90
_cell_angle_beta 90
_cell_angle_gamma 90
_cell_formula_units_Z 8
_cell_length_a 6.8083(6)
_cell_length_b 15.0243(10)
_cell_length_c 34.886(2)
_cell_measurement_reflns_used 10172
_cell_measurement_temperature 293(2)
_cell_measurement_theta_max 70.1230
_cell_measurement_theta_min 4.7820
_cell_volume 3568.5(4)
_computing_cell_refinement
;
CrysAlisPro, Agilent Technologies,
Version 1.171.37.35 (release 13-08-2014 CrysAlis171 .NET)
(compiled Aug 13 2014,18:06:01)
;
_computing_data_collection
;
CrysAlisPro, Agilent Technologies,
Version 1.171.37.35 (release 13-08-2014 CrysAlis171 .NET)
(compiled Aug 13 2014,18:06:01)
;
_computing_data_reduction
;
CrysAlisPro, Agilent Technologies,
Version 1.171.37.35 (release 13-08-2014 CrysAlis171 .NET)
(compiled Aug 13 2014,18:06:01)
;
_computing_molecular_graphics 'Olex2 (Dolomanov et al., 2009)'
_computing_publication_material 'Olex2 (Dolomanov et al., 2009)'
_computing_structure_refinement 'ShelXL (Sheldrick, 2015)'
_computing_structure_solution 'ShelXS (Sheldrick, 2008)'
_diffrn_ambient_temperature 293(2)
_diffrn_detector 'CCD plate'
_diffrn_detector_area_resol_mean 16.2312
_diffrn_detector_type Eos
_diffrn_measured_fraction_theta_full 0.996
_diffrn_measured_fraction_theta_max 0.996
_diffrn_measurement_details
;
#__ type_ start__ end____ width___ exp.time_
  1 omega -106.00    2.00   0.4800    4.2500
omega____ theta____ kappa____ phi______ frames
    -      -33.5000  -19.0000   90.0000 225

#__ type_ start__ end____ width___ exp.time_
  2 omega  -46.00  -20.56   0.4800    4.2500
omega____ theta____ kappa____ phi______ frames
    -      -33.5000   37.0000 -180.0000 53

#__ type_ start__ end____ width___ exp.time_
  3 omega  -97.00  -22.60   0.4800    4.2500
omega____ theta____ kappa____ phi______ frames
    -      -33.5000  -57.0000   30.0000 155

#__ type_ start__ end____ width___ exp.time_
  4 omega   60.00   98.88   0.4800    4.2500
omega____ theta____ kappa____ phi______ frames
    -       36.4734   57.0000 -150.0000 81

#__ type_ start__ end____ width___ exp.time_
  5 omega    7.00   42.04   0.4800    4.2500
omega____ theta____ kappa____ phi______ frames
    -       36.4734   81.0000   15.5802 73

#__ type_ start__ end____ width___ exp.time_
  6 omega   14.00   50.00   0.4800    4.2500
omega____ theta____ kappa____ phi______ frames
    -       36.4734   77.0000  -30.0000 75

#__ type_ start__ end____ width___ exp.time_
  7 omega   22.00   48.40   0.4800    4.2500
omega____ theta____ kappa____ phi______ frames
    -       36.4734   77.0000    0.0000 55

#__ type_ start__ end____ width___ exp.time_
  8 omega   21.00   58.44   0.4800    4.2500
omega____ theta____ kappa____ phi______ frames
    -       36.4734   37.0000   60.0000 78

#__ type_ start__ end____ width___ exp.time_
  9 omega  -31.00   -5.56   0.4800    4.2500
omega____ theta____ kappa____ phi______ frames
    -       36.4734  -77.0000  120.0000 53

#__ type_ start__ end____ width___ exp.time_
 10 omega   70.00   96.88   0.4800    4.2500
omega____ theta____ kappa____ phi______ frames
    -       36.4734   77.0000    0.0000 56

#__ type_ start__ end____ width___ exp.time_
 11 omega  -36.00   61.44   0.4800    4.2500
omega____ theta____ kappa____ phi______ frames
    -       36.4734  -19.0000    0.0000 203

#__ type_ start__ end____ width___ exp.time_
 12 omega   62.00   88.88   0.4800    4.2500
omega____ theta____ kappa____ phi______ frames
    -       36.4734  178.0000   60.0000 56

#__ type_ start__ end____ width___ exp.time_
 13 omega   29.00   55.40   0.4800    4.2500
omega____ theta____ kappa____ phi______ frames
    -       36.4734   77.0000  -90.0000 55

#__ type_ start__ end____ width___ exp.time_
 14 omega   68.00  105.92   0.4800    4.2500
omega____ theta____ kappa____ phi______ frames
    -       36.4734   77.0000  -30.0000 79

#__ type_ start__ end____ width___ exp.time_
 15 omega   18.00   89.04   0.4800    4.2500
omega____ theta____ kappa____ phi______ frames
    -       36.4734   57.0000  -30.0000 148

#__ type_ start__ end____ width___ exp.time_
 16 omega   77.00  103.88   0.4800    4.2500
omega____ theta____ kappa____ phi______ frames
    -       36.4734   37.0000 -120.0000 56

#__ type_ start__ end____ width___ exp.time_
 17 omega   57.00   86.76   0.4800    4.2500
omega____ theta____ kappa____ phi______ frames
    -       36.4734  178.0000   30.0000 62

#__ type_ start__ end____ width___ exp.time_
 18 omega    8.00   34.40   0.4800    4.2500
omega____ theta____ kappa____ phi______ frames
    -       36.4734   77.0000   60.0000 55

#__ type_ start__ end____ width___ exp.time_
 19 omega   24.00   63.36   0.4800    4.2500
omega____ theta____ kappa____ phi______ frames
    -       36.4734  -77.0000  120.0000 82

#__ type_ start__ end____ width___ exp.time_
 20 omega   59.00  103.16   0.4800    4.2500
omega____ theta____ kappa____ phi______ frames
    -       36.4734  178.0000  -90.0000 92

#__ type_ start__ end____ width___ exp.time_
 21 omega   33.00   70.44   0.4800    4.2500
omega____ theta____ kappa____ phi______ frames
    -       36.4734  -99.0000    0.0000 78

#__ type_ start__ end____ width___ exp.time_
 22 omega   80.00  105.44   0.4800    4.2500
omega____ theta____ kappa____ phi______ frames
    -       36.4734   77.0000   60.0000 53

#__ type_ start__ end____ width___ exp.time_
 23 omega   65.00  106.76   0.4800    4.2500
omega____ theta____ kappa____ phi______ frames
    -       36.4734  178.0000  120.0000 87

#__ type_ start__ end____ width___ exp.time_
 24 omega   73.00  106.60   0.4800    4.2500
omega____ theta____ kappa____ phi______ frames
    -       36.4734  178.0000 -120.0000 70

#__ type_ start__ end____ width___ exp.time_
 25 omega  139.00  165.40   0.4800   21.5000
omega____ theta____ kappa____ phi______ frames
    -      108.0000   77.0000 -120.0000 55

#__ type_ start__ end____ width___ exp.time_
 26 omega   80.00  106.88   0.4800   21.5000
omega____ theta____ kappa____ phi______ frames
    -      108.0000   77.0000   30.0000 56

#__ type_ start__ end____ width___ exp.time_
 27 omega   79.00  105.88   0.4800   21.5000
omega____ theta____ kappa____ phi______ frames
    -      108.0000   77.0000  -90.0000 56

#__ type_ start__ end____ width___ exp.time_
 28 omega   79.00  115.00   0.4800   21.5000
omega____ theta____ kappa____ phi______ frames
    -      108.0000   77.0000 -120.0000 75

#__ type_ start__ end____ width___ exp.time_
 29 omega   57.00  140.04   0.4800   21.5000
omega____ theta____ kappa____ phi______ frames
    -      108.0000  178.0000  120.0000 173

#__ type_ start__ end____ width___ exp.time_
 30 omega   82.00  178.00   0.4800   21.5000
omega____ theta____ kappa____ phi______ frames
    -      108.0000   30.0000  -60.0000 200

#__ type_ start__ end____ width___ exp.time_
 31 omega   38.00   85.04   0.4800   21.5000
omega____ theta____ kappa____ phi______ frames
    -      108.0000  -30.0000 -120.0000 98

#__ type_ start__ end____ width___ exp.time_
 32 omega   89.00  116.36   0.4800   21.5000
omega____ theta____ kappa____ phi______ frames
    -      108.0000   61.0000 -120.0000 57

#__ type_ start__ end____ width___ exp.time_
 33 omega   88.00  114.88   0.4800   21.5000
omega____ theta____ kappa____ phi______ frames
    -      108.0000   30.0000  -90.0000 56

#__ type_ start__ end____ width___ exp.time_
 34 omega   87.00  113.40   0.4800   21.5000
omega____ theta____ kappa____ phi______ frames
    -      108.0000   63.0000  -37.1584 55

#__ type_ start__ end____ width___ exp.time_
 35 omega  149.00  175.40   0.4800   21.5000
omega____ theta____ kappa____ phi______ frames
    -      108.0000   77.0000  -60.0000 55

#__ type_ start__ end____ width___ exp.time_
 36 omega   79.00  104.44   0.4800   21.5000
omega____ theta____ kappa____ phi______ frames
    -      108.0000   77.0000  -60.0000 53

#__ type_ start__ end____ width___ exp.time_
 37 omega  151.00  177.40   0.4800   21.5000
omega____ theta____ kappa____ phi______ frames
    -      108.0000   30.0000   30.0000 55

#__ type_ start__ end____ width___ exp.time_
 38 omega   88.00  114.88   0.4800   21.5000
omega____ theta____ kappa____ phi______ frames
    -      108.0000   61.0000  -60.0000 56

#__ type_ start__ end____ width___ exp.time_
 39 omega   79.00  105.88   0.4800   21.5000
omega____ theta____ kappa____ phi______ frames
    -      108.0000   77.0000    0.0000 56

#__ type_ start__ end____ width___ exp.time_
 40 omega   82.00  144.88   0.4800   21.5000
omega____ theta____ kappa____ phi______ frames
    -      108.0000   30.0000   30.0000 131

#__ type_ start__ end____ width___ exp.time_
 41 omega  112.00  175.84   0.4800   21.5000
omega____ theta____ kappa____ phi______ frames
    -      108.0000   45.0000   60.0000 133

#__ type_ start__ end____ width___ exp.time_
 42 omega   85.00  114.76   0.4800   21.5000
omega____ theta____ kappa____ phi______ frames
    -      108.0000   30.0000    0.0000 62

#__ type_ start__ end____ width___ exp.time_
 43 omega   91.00  117.88   0.4800   21.5000
omega____ theta____ kappa____ phi______ frames
    -      108.0000   61.0000  -30.0000 56

#__ type_ start__ end____ width___ exp.time_
 44 omega  150.00  175.44   0.4800   21.5000
omega____ theta____ kappa____ phi______ frames
    -      108.0000   61.0000  -30.0000 53

#__ type_ start__ end____ width___ exp.time_
 45 omega   92.00  120.32   0.4800   21.5000
omega____ theta____ kappa____ phi______ frames
    -      108.0000   45.0000 -120.0000 59

#__ type_ start__ end____ width___ exp.time_
 46 omega  144.00  176.16   0.4800   21.5000
omega____ theta____ kappa____ phi______ frames
    -      108.0000   45.0000 -120.0000 67

#__ type_ start__ end____ width___ exp.time_
 47 omega  108.00  134.40   0.4800   21.5000
omega____ theta____ kappa____ phi______ frames
    -      108.0000  -77.0000  -60.0000 55

#__ type_ start__ end____ width___ exp.time_
 48 omega   47.00   95.00   0.4800   21.5000
omega____ theta____ kappa____ phi______ frames
    -      108.0000  -77.0000  -60.0000 100

#__ type_ start__ end____ width___ exp.time_
 49 omega   88.00  114.88   0.4800   21.5000
omega____ theta____ kappa____ phi______ frames
    -      108.0000   61.0000    0.0000 56

#__ type_ start__ end____ width___ exp.time_
 50 omega   88.00  172.00   0.4800   21.5000
omega____ theta____ kappa____ phi______ frames
    -      108.0000   61.0000  -90.0000 175

#__ type_ start__ end____ width___ exp.time_
 51 omega   88.00  114.88   0.4800   21.5000
omega____ theta____ kappa____ phi______ frames
    -      108.0000   45.0000  -90.0000 56

#__ type_ start__ end____ width___ exp.time_
 52 omega   88.00  113.44   0.4800   21.5000
omega____ theta____ kappa____ phi______ frames
    -      108.0000   45.0000    0.0000 53

#__ type_ start__ end____ width___ exp.time_
 53 omega   79.00  105.88   0.4800   21.5000
omega____ theta____ kappa____ phi______ frames
    -      108.0000   77.0000  -30.0000 56

#__ type_ start__ end____ width___ exp.time_
 54 omega   82.00  108.88   0.4800   21.5000
omega____ theta____ kappa____ phi______ frames
    -      108.0000   30.0000  -30.0000 56

#__ type_ start__ end____ width___ exp.time_
 55 omega   40.00  126.40   0.4800   21.5000
omega____ theta____ kappa____ phi______ frames
    -      108.0000  -61.0000   90.0000 180

#__ type_ start__ end____ width___ exp.time_
 56 omega  149.00  176.84   0.4800   21.5000
omega____ theta____ kappa____ phi______ frames
    -      108.0000   77.0000  120.0000 58

#__ type_ start__ end____ width___ exp.time_
 57 omega   87.00  113.40   0.4800   21.5000
omega____ theta____ kappa____ phi______ frames
    -      108.0000   62.0000  -83.1618 55

#__ type_ start__ end____ width___ exp.time_
 58 omega   86.00  105.68   0.4800   21.5000
omega____ theta____ kappa____ phi______ frames
    -      108.0000   40.0000  -34.4367 41
;
_diffrn_measurement_device 'four-circle diffractometer'
_diffrn_measurement_device_type 'Xcalibur, Eos, Gemini'
_diffrn_measurement_method '\w scans'
_diffrn_orient_matrix_UB_11 -0.0713274000
_diffrn_orient_matrix_UB_12 -0.0469489000
_diffrn_orient_matrix_UB_13 -0.0367000000
_diffrn_orient_matrix_UB_21 0.0504410000
_diffrn_orient_matrix_UB_22 -0.0909594000
_diffrn_orient_matrix_UB_23 0.0178282000
_diffrn_orient_matrix_UB_31 -0.2091780000
_diffrn_orient_matrix_UB_32 -0.0059245000
_diffrn_orient_matrix_UB_33 0.0167542000
_diffrn_radiation_monochromator graphite
_diffrn_radiation_probe x-ray
_diffrn_radiation_type CuK\a
_diffrn_radiation_wavelength 1.54184
_diffrn_reflns_av_R_equivalents 0.0432
_diffrn_reflns_av_unetI/netI 0.0269
_diffrn_reflns_Laue_measured_fraction_full 0.996
_diffrn_reflns_Laue_measured_fraction_max 0.996
_diffrn_reflns_limit_h_max 7
_diffrn_reflns_limit_h_min -8
_diffrn_reflns_limit_k_max 17
_diffrn_reflns_limit_k_min -17
_diffrn_reflns_limit_l_max 41
_diffrn_reflns_limit_l_min -34
_diffrn_reflns_number 33790
_diffrn_reflns_point_group_measured_fraction_full 0.995
_diffrn_reflns_point_group_measured_fraction_max 0.995
_diffrn_reflns_theta_full 67.118
_diffrn_reflns_theta_max 67.118
_diffrn_reflns_theta_min 3.883
_diffrn_source 'Enhance (Cu) X-ray Source'
_exptl_absorpt_coefficient_mu 0.993
_exptl_absorpt_correction_T_max 1.00000
_exptl_absorpt_correction_T_min 0.58116
_exptl_absorpt_correction_type multi-scan
_exptl_absorpt_process_details
;
CrysAlisPro, Agilent Technologies,
Version 1.171.37.35 (release 13-08-2014 CrysAlis171 .NET)
(compiled Aug 13 2014,18:06:01)
Empirical absorption correction using spherical harmonics,
 implemented in SCALE3 ABSPACK scaling algorithm.
;
_exptl_crystal_colour colourless
_exptl_crystal_colour_primary colourless
_exptl_crystal_density_diffrn 1.442
_exptl_crystal_description needle
_exptl_crystal_F_000 1600
_exptl_crystal_size_max 0.18
_exptl_crystal_size_mid 0.11
_exptl_crystal_size_min 0.09
_refine_diff_density_max 0.339
_refine_diff_density_min -0.178
_refine_diff_density_rms 0.037
_refine_ls_abs_structure_details
;
 Flack x determined using 2013 quotients [(I+)-(I-)]/[(I+)+(I-)]
 (Parsons, Flack and Wagner, Acta Cryst. B69 (2013) 249-259).
;
_refine_ls_abs_structure_Flack -0.04(8)
_refine_ls_extinction_method none
_refine_ls_goodness_of_fit_ref 1.049
_refine_ls_hydrogen_treatment constr
_refine_ls_matrix_type full
_refine_ls_number_parameters 507
_refine_ls_number_reflns 6355
_refine_ls_number_restraints 4
_refine_ls_restrained_S_all 1.067
_refine_ls_R_factor_all 0.0582
_refine_ls_R_factor_gt 0.0513
_refine_ls_shift/su_max 0.000
_refine_ls_shift/su_mean 0.000
_refine_ls_structure_factor_coef Fsqd
_refine_ls_weighting_details 'w=1/[\s^2^(Fo^2^)+(0.0876P)^2^+0.3366P] where P=(Fo^2^+2Fc^2^)/3'
_refine_ls_weighting_scheme calc
_refine_ls_wR_factor_gt 0.1395
_refine_ls_wR_factor_ref 0.1455
_reflns_Friedel_coverage 0.744
_reflns_Friedel_fraction_full 0.995
_reflns_Friedel_fraction_max 0.995
_reflns_number_gt 5535
_reflns_number_total 6355
_reflns_threshold_expression 'I > 2\s(I)'
_cod_data_source_file jo0c00336_si_003.cif
_cod_data_source_block 201906161
_cod_original_cell_volume 3568.5(5)
_cod_database_code 4038590
_shelx_shelxl_version_number 2014/7
_chemical_oxdiff_formula C20H20N4O4F3
_shelx_space_group_comment
;
The symmetry employed for this shelxl refinement is uniquely defined
by the following loop, which should always be used as a source of
symmetry information in preference to the above space-group names.
They are only intended as comments.
;
_shelx_estimated_absorpt_t_max 0.916
_shelx_estimated_absorpt_t_min 0.841
_reflns_odcompleteness_completeness 99.89
_reflns_odcompleteness_iscentric 1
_reflns_odcompleteness_theta 66.97
_olex2_refinement_description
;
1. Fixed Uiso
 At 1.2 times of:
  All C(H) groups, All C(H,H) groups, All N(H) groups
 At 1.5 times of:
  All C(H,H,H) groups
2. Restrained distances
 N1-O1
 1 with sigma of 0.02
 N1'-O2'
 1 with sigma of 0.02
 C1-N1
 1.45 with sigma of 0.02
 N1'-C1'
 1.45 with sigma of 0.02
3.a Secondary CH2 refined with riding coordinates:
 C1(H1A,H1B), C1'(H,HA)
3.b Aromatic/amide H refined with riding coordinates:
 C4(H4), C8(H8), C9(H9), C10(H10), C11(H11), C12(H12), C16(H16), C17(H17),
 C19(H19), N2(H2), N3(H3), C4'(HB), C8'(HC), C9'(HD), C10'(HE), C11'(HF),
 C12'(HG), C16'(HH), C17'(HI), C19'(HJ), N2'(HN), N3'(HO)
3.c Idealised Me refined as rotating group:
 C20(H20A,H20B,H20C), C20'(HK,HL,HM)
;
_olex2_submission_special_instructions 'No special instructions were received'

loop_
_space_group_symop_operation_xyz
'x, y, z'
'-x+1/2, -y, z+1/2'
'x+1/2, -y+1/2, -z'
'-x, y+1/2, -z+1/2'

loop_
_atom_site_label
_atom_site_type_symbol
_atom_site_fract_x
_atom_site_fract_y
_atom_site_fract_z
_atom_site_U_iso_or_equiv
_atom_site_adp_type
_atom_site_occupancy
_atom_site_site_symmetry_order
_atom_site_calc_flag
_atom_site_refinement_flags_posn
_atom_site_refinement_flags_adp
_atom_site_refinement_flags_occupancy
_atom_site_disorder_assembly
_atom_site_disorder_group
C1 C 0.5672(7) 0.6156(3) 0.80086(13) 0.0753(12) Uani 1 1 d D . . . .
H1A H 0.5287 0.6722 0.8119 0.090 Uiso 1 1 calc R . . . .
H1B H 0.4618 0.5963 0.7841 0.090 Uiso 1 1 calc R . . . .
C2 C 0.7557(6) 0.6300(3) 0.77632(11) 0.0619(10) Uani 1 1 d . . . . .
C3 C 0.9226(7) 0.6588(4) 0.80372(13) 0.0736(12) Uani 1 1 d . . . . .
C4 C 0.5565(7) 0.7643(3) 0.75012(15) 0.0745(12) Uani 1 1 d . . . . .
H4 H 0.4528 0.7608 0.7674 0.089 Uiso 1 1 calc R . . . .
C5 C 0.7152(6) 0.7078(3) 0.74972(11) 0.0604(9) Uani 1 1 d . . . . .
C6 C 0.8403(6) 0.7380(3) 0.71896(11) 0.0605(9) Uani 1 1 d . . . . .
C7 C 0.7461(7) 0.8122(3) 0.70241(12) 0.0681(11) Uani 1 1 d . . . . .
C8 C 0.8282(10) 0.8602(3) 0.67285(14) 0.0817(14) Uani 1 1 d . . . . .
H8 H 0.7630 0.9084 0.6620 0.098 Uiso 1 1 calc R . . . .
C9 C 1.0084(11) 0.8345(4) 0.66016(14) 0.0899(17) Uani 1 1 d . . . . .
H9 H 1.0684 0.8670 0.6407 0.108 Uiso 1 1 calc R . . . .
C10 C 1.1058(9) 0.7611(4) 0.67532(13) 0.0843(14) Uani 1 1 d . . . . .
H10 H 1.2281 0.7451 0.6657 0.101 Uiso 1 1 calc R . . . .
C11 C 1.0232(7) 0.7122(3) 0.70444(12) 0.0698(11) Uani 1 1 d . . . . .
H11 H 1.0878 0.6627 0.7143 0.084 Uiso 1 1 calc R . . . .
C12 C 0.9688(7) 0.4936(3) 0.75792(13) 0.0757(12) Uani 1 1 d . . . . .
H12 H 1.0669 0.5012 0.7762 0.091 Uiso 1 1 calc R . . . .
C13 C 0.8078(6) 0.5477(3) 0.75360(12) 0.0619(9) Uani 1 1 d . . . . .
C14 C 0.6970(6) 0.5114(2) 0.72164(11) 0.0564(9) Uani 1 1 d . . . . .
C15 C 0.7997(7) 0.4356(3) 0.70876(13) 0.0669(10) Uani 1 1 d . . . . .
C16 C 0.7362(8) 0.3860(3) 0.67793(14) 0.0767(13) Uani 1 1 d . . . . .
H16 H 0.8076 0.3371 0.6694 0.092 Uiso 1 1 calc R . . . .
C17 C 0.5665(8) 0.4104(3) 0.66032(13) 0.0757(12) Uani 1 1 d . . . . .
H17 H 0.5209 0.3766 0.6398 0.091 Uiso 1 1 calc R . . . .
C18 C 0.4576(7) 0.4853(3) 0.67211(13) 0.0682(10) Uani 1 1 d . . . . .
C19 C 0.5226(6) 0.5355(3) 0.70269(12) 0.0618(9) Uani 1 1 d . . . . .
H19 H 0.4515 0.5850 0.7107 0.074 Uiso 1 1 calc R . . . .
C20 C 0.2730(8) 0.5104(4) 0.65051(16) 0.0883(15) Uani 1 1 d . . . . .
H20A H 0.1989 0.5526 0.6653 0.132 Uiso 1 1 calc GR . . . .
H20B H 0.1949 0.4582 0.6462 0.132 Uiso 1 1 calc GR . . . .
H20C H 0.3079 0.5365 0.6263 0.132 Uiso 1 1 calc GR . . . .
F1 F 0.9712(5) 0.5955(3) 0.82833(9) 0.1020(11) Uani 1 1 d . . . . .
F2 F 0.8700(5) 0.7298(2) 0.82436(8) 0.0969(10) Uani 1 1 d . . . . .
F3 F 1.0875(4) 0.6810(2) 0.78565(8) 0.0878(8) Uani 1 1 d . . . . .
N1 N 0.5894(7) 0.5498(4) 0.83210(13) 0.0911(14) Uani 1 1 d D . . . .
N2 N 0.5717(7) 0.8255(3) 0.72201(12) 0.0796(11) Uani 1 1 d . . . . .
H2 H 0.4867 0.8662 0.7170 0.096 Uiso 1 1 calc R . . . .
N3 N 0.9634(7) 0.4270(3) 0.73148(12) 0.0828(11) Uani 1 1 d . . . . .
H3 H 1.0500 0.3856 0.7293 0.099 Uiso 1 1 calc R . . . .
O1 O 0.6100(9) 0.5769(4) 0.86451(11) 0.1297(18) Uani 1 1 d D . . . .
O2 O 0.5904(8) 0.4728(3) 0.82357(13) 0.1106(14) Uani 1 1 d . . . . .
C1' C 0.2021(6) 0.5015(2) 0.44799(10) 0.0560(8) Uani 1 1 d D . . . .
H H 0.0826 0.4933 0.4627 0.067 Uiso 1 1 calc R . . . .
HA H 0.1872 0.5556 0.4331 0.067 Uiso 1 1 calc R . . . .
C2' C 0.3767(5) 0.5139(2) 0.47629(10) 0.0484(7) Uani 1 1 d . . . . .
C3' C 0.5606(6) 0.5360(3) 0.45331(11) 0.0586(9) Uani 1 1 d . . . . .
C4' C 0.5598(7) 0.3733(3) 0.50050(12) 0.0630(9) Uani 1 1 d . . . . .
HB H 0.6710 0.3782 0.4852 0.076 Uiso 1 1 calc R . . . .
C5' C 0.4062(5) 0.4310(2) 0.50048(10) 0.0482(7) Uani 1 1 d . . . . .
C6' C 0.2661(6) 0.3986(2) 0.52836(9) 0.0492(8) Uani 1 1 d . . . . .
C7' C 0.3476(7) 0.3205(2) 0.54403(12) 0.0601(10) Uani 1 1 d . . . . .
C8' C 0.2522(9) 0.2706(3) 0.57202(12) 0.0735(13) Uani 1 1 d . . . . .
HC H 0.3102 0.2201 0.5824 0.088 Uiso 1 1 calc R . . . .
C9' C 0.0716(9) 0.2980(3) 0.58362(12) 0.0780(13) Uani 1 1 d . . . . .
HD H 0.0038 0.2653 0.6020 0.094 Uiso 1 1 calc R . . . .
C10' C -0.0134(8) 0.3748(3) 0.56831(13) 0.0734(12) Uani 1 1 d . . . . .
HE H -0.1375 0.3920 0.5767 0.088 Uiso 1 1 calc R . . . .
C11' C 0.0815(7) 0.4258(3) 0.54117(11) 0.0622(9) Uani 1 1 d . . . . .
HF H 0.0236 0.4773 0.5316 0.075 Uiso 1 1 calc R . . . .
C12' C 0.1784(7) 0.6534(3) 0.49562(13) 0.0642(10) Uani 1 1 d . . . . .
HG H 0.0915 0.6519 0.4751 0.077 Uiso 1 1 calc R . . . .
C13' C 0.3261(5) 0.5938(2) 0.50133(10) 0.0483(7) Uani 1 1 d . . . . .
C14' C 0.4257(6) 0.6214(2) 0.53593(10) 0.0479(7) Uani 1 1 d . . . . .
C15' C 0.3256(6) 0.6977(2) 0.54903(11) 0.0553(8) Uani 1 1 d . . . . .
C16' C 0.3859(7) 0.7438(3) 0.58173(12) 0.0639(10) Uani 1 1 d . . . . .
HH H 0.3180 0.7937 0.5903 0.077 Uiso 1 1 calc R . . . .
C17' C 0.5484(7) 0.7131(3) 0.60080(11) 0.0652(10) Uani 1 1 d . . . . .
HI H 0.5922 0.7436 0.6224 0.078 Uiso 1 1 calc R . . . .
C18' C 0.6505(7) 0.6370(3) 0.58870(11) 0.0605(9) Uani 1 1 d . . . . .
C19' C 0.5879(6) 0.5917(2) 0.55671(11) 0.0546(8) Uani 1 1 d . . . . .
HJ H 0.6544 0.5408 0.5489 0.065 Uiso 1 1 calc R . . . .
C20' C 0.8319(8) 0.6070(4) 0.61086(14) 0.0828(14) Uani 1 1 d . . . . .
HK H 0.8016 0.6042 0.6377 0.124 Uiso 1 1 calc GR . . . .
HL H 0.9367 0.6487 0.6068 0.124 Uiso 1 1 calc GR . . . .
HM H 0.8717 0.5492 0.6020 0.124 Uiso 1 1 calc GR . . . .
F1' F 0.6223(4) 0.47018(18) 0.43066(8) 0.0797(7) Uani 1 1 d . . . . .
F2' F 0.5304(4) 0.60683(17) 0.43048(7) 0.0781(7) Uani 1 1 d . . . . .
F3' F 0.7133(4) 0.55763(18) 0.47555(7) 0.0714(6) Uani 1 1 d . . . . .
N1' N 0.2243(6) 0.4248(2) 0.42109(10) 0.0676(9) Uani 1 1 d D . . . .
N2' N 0.5264(7) 0.3073(2) 0.52632(12) 0.0741(10) Uani 1 1 d . . . . .
HN H 0.6049 0.2637 0.5309 0.089 Uiso 1 1 calc R . . . .
N3' N 0.1750(6) 0.7153(2) 0.52401(11) 0.0688(9) Uani 1 1 d . . . . .
HO H 0.0922 0.7583 0.5260 0.083 Uiso 1 1 calc R . . . .
O1' O 0.1830(8) 0.3520(2) 0.43204(12) 0.1023(14) Uani 1 1 d . . . . .
O2' O 0.2799(8) 0.4413(3) 0.38892(11) 0.1110(15) Uani 1 1 d D . . . .

loop_
_atom_site_aniso_label
_atom_site_aniso_U_11
_atom_site_aniso_U_22
_atom_site_aniso_U_33
_atom_site_aniso_U_23
_atom_site_aniso_U_13
_atom_site_aniso_U_12
C1 0.063(3) 0.093(3) 0.070(2) -0.004(2) -0.001(2) -0.013(2)
C2 0.052(2) 0.081(3) 0.0534(19) -0.0067(18) -0.0067(17) -0.0079(19)
C3 0.065(3) 0.098(3) 0.059(2) 0.001(2) -0.011(2) -0.017(2)
C4 0.057(3) 0.084(3) 0.082(3) -0.009(2) 0.003(2) 0.012(2)
C5 0.053(2) 0.071(2) 0.058(2) -0.0142(18) -0.0091(18) 0.0011(18)
C6 0.063(2) 0.068(2) 0.0504(18) -0.0125(16) -0.0094(17) 0.0008(19)
C7 0.076(3) 0.067(2) 0.061(2) -0.0140(18) -0.016(2) 0.000(2)
C8 0.115(4) 0.069(3) 0.061(2) -0.005(2) -0.012(3) -0.001(3)
C9 0.122(5) 0.096(3) 0.052(2) -0.004(2) 0.003(3) -0.021(3)
C10 0.082(3) 0.112(4) 0.059(2) -0.007(3) 0.011(2) -0.005(3)
C11 0.067(3) 0.084(3) 0.058(2) -0.009(2) 0.0000(19) 0.003(2)
C12 0.066(3) 0.092(3) 0.069(2) 0.010(2) -0.021(2) 0.010(2)
C13 0.056(2) 0.071(2) 0.059(2) 0.0063(18) -0.0070(18) 0.0023(19)
C14 0.055(2) 0.0556(19) 0.0583(19) 0.0056(16) 0.0020(16) 0.0019(17)
C15 0.072(3) 0.060(2) 0.069(2) 0.0085(18) -0.001(2) 0.009(2)
C16 0.090(3) 0.058(2) 0.082(3) 0.000(2) 0.007(3) 0.011(2)
C17 0.094(4) 0.064(2) 0.069(2) -0.0065(19) -0.007(2) -0.005(2)
C18 0.065(3) 0.072(2) 0.068(2) -0.002(2) -0.002(2) -0.004(2)
C19 0.055(2) 0.068(2) 0.062(2) -0.0056(17) -0.0038(18) 0.0012(18)
C20 0.070(3) 0.107(4) 0.088(3) -0.016(3) -0.022(3) -0.001(3)
F1 0.091(2) 0.142(3) 0.0729(16) 0.0194(17) -0.0288(15) -0.023(2)
F2 0.091(2) 0.125(2) 0.0749(16) -0.0335(17) -0.0092(15) -0.0242(19)
F3 0.0586(15) 0.126(2) 0.0783(16) -0.0012(16) -0.0087(13) -0.0224(15)
N1 0.079(3) 0.116(4) 0.078(3) -0.008(2) 0.007(2) -0.036(3)
N2 0.074(3) 0.078(2) 0.087(3) -0.005(2) -0.006(2) 0.020(2)
N3 0.082(3) 0.077(2) 0.090(3) 0.010(2) -0.014(2) 0.027(2)
O1 0.147(4) 0.177(5) 0.065(2) -0.006(3) 0.006(2) -0.045(4)
O2 0.128(4) 0.094(3) 0.110(3) 0.000(2) 0.008(3) -0.033(3)
C1' 0.058(2) 0.0535(18) 0.0563(19) 0.0056(15) -0.0072(16) -0.0065(17)
C2' 0.0469(19) 0.0458(16) 0.0525(17) 0.0064(14) -0.0028(15) -0.0032(14)
C3' 0.056(2) 0.0593(19) 0.060(2) -0.0003(16) 0.0059(18) -0.0074(17)
C4' 0.057(2) 0.058(2) 0.074(2) 0.0021(18) 0.004(2) 0.0107(17)
C5' 0.0491(19) 0.0434(15) 0.0520(17) -0.0007(14) -0.0040(15) 0.0034(14)
C6' 0.054(2) 0.0453(16) 0.0480(16) 0.0015(13) -0.0054(15) -0.0031(14)
C7' 0.073(3) 0.0484(18) 0.059(2) 0.0050(16) -0.0105(19) -0.0034(17)
C8' 0.108(4) 0.055(2) 0.058(2) 0.0123(18) -0.012(2) -0.011(2)
C9' 0.101(4) 0.079(3) 0.054(2) 0.013(2) 0.002(2) -0.026(3)
C10' 0.067(3) 0.089(3) 0.064(2) 0.007(2) 0.008(2) -0.013(2)
C11' 0.060(2) 0.067(2) 0.059(2) 0.0084(18) 0.0013(18) 0.002(2)
C12' 0.063(2) 0.062(2) 0.068(2) 0.0048(18) -0.019(2) 0.0096(19)
C13' 0.0459(18) 0.0439(15) 0.0550(18) 0.0072(13) -0.0025(15) 0.0017(14)
C14' 0.0469(19) 0.0421(15) 0.0549(18) 0.0064(13) 0.0018(15) -0.0004(14)
C15' 0.056(2) 0.0514(17) 0.0583(19) 0.0048(15) 0.0023(17) 0.0072(16)
C16' 0.070(3) 0.057(2) 0.064(2) -0.0071(17) 0.0084(19) 0.0076(19)
C17' 0.074(3) 0.070(2) 0.0518(19) -0.0087(17) -0.0017(19) -0.002(2)
C18' 0.058(2) 0.068(2) 0.055(2) 0.0017(17) -0.0049(18) -0.0013(18)
C19' 0.047(2) 0.0578(19) 0.0587(19) 0.0015(15) -0.0019(16) 0.0059(16)
C20' 0.072(3) 0.100(3) 0.076(3) -0.010(3) -0.023(2) 0.010(3)
F1' 0.0779(18) 0.0851(15) 0.0759(15) -0.0128(13) 0.0252(13) -0.0051(13)
F2' 0.0846(18) 0.0781(15) 0.0718(14) 0.0234(12) 0.0094(13) -0.0162(14)
F3' 0.0503(13) 0.0896(16) 0.0742(14) -0.0011(13) 0.0050(11) -0.0131(12)
N1' 0.069(2) 0.067(2) 0.067(2) 0.0019(16) -0.0091(17) -0.0147(18)
N2' 0.083(3) 0.0513(17) 0.088(2) 0.0145(16) -0.004(2) 0.0194(17)
N3' 0.069(2) 0.0558(17) 0.081(2) -0.0035(16) -0.0100(19) 0.0231(16)
O1' 0.144(4) 0.0630(18) 0.100(3) 0.0080(17) -0.032(3) -0.031(2)
O2' 0.127(4) 0.135(3) 0.071(2) -0.025(2) 0.022(2) -0.044(3)

loop_
_atom_type_symbol
_atom_type_description
_atom_type_scat_dispersion_real
_atom_type_scat_dispersion_imag
_atom_type_scat_source
C C 0.0181 0.0091 'International Tables Vol C Tables 4.2.6.8 and 6.1.1.4'
H H 0.0000 0.0000 'International Tables Vol C Tables 4.2.6.8 and 6.1.1.4'
F F 0.0727 0.0534 'International Tables Vol C Tables 4.2.6.8 and 6.1.1.4'
N N 0.0311 0.0180 'International Tables Vol C Tables 4.2.6.8 and 6.1.1.4'
O O 0.0492 0.0322 'International Tables Vol C Tables 4.2.6.8 and 6.1.1.4'

loop_
_geom_angle_atom_site_label_1
_geom_angle_atom_site_label_2
_geom_angle_atom_site_label_3
_geom_angle
_geom_angle_site_symmetry_1
_geom_angle_site_symmetry_3
_geom_angle_publ_flag
H1A C1 H1B 107.6 . . ?
C2 C1 H1A 108.7 . . ?
C2 C1 H1B 108.7 . . ?
N1 C1 H1A 108.7 . . ?
N1 C1 H1B 108.7 . . ?
N1 C1 C2 114.4(4) . . ?
C3 C2 C1 107.7(3) . . ?
C5 C2 C1 107.1(4) . . ?
C5 C2 C3 107.2(4) . . ?
C13 C2 C1 111.6(4) . . ?
C13 C2 C3 112.4(4) . . ?
C13 C2 C5 110.6(3) . . ?
F1 C3 C2 112.6(4) . . ?
F1 C3 F2 106.9(4) . . ?
F1 C3 F3 106.1(4) . . ?
F2 C3 C2 111.1(4) . . ?
F3 C3 C2 113.4(4) . . ?
F3 C3 F2 106.4(4) . . ?
C5 C4 H4 124.6 . . ?
N2 C4 H4 124.6 . . ?
N2 C4 C5 110.7(4) . . ?
C4 C5 C2 127.8(4) . . ?
C4 C5 C6 106.1(4) . . ?
C6 C5 C2 126.1(4) . . ?
C7 C6 C5 106.6(4) . . ?
C11 C6 C5 135.0(4) . . ?
C11 C6 C7 118.4(4) . . ?
C8 C7 C6 122.4(5) . . ?
C8 C7 N2 130.0(5) . . ?
N2 C7 C6 107.6(4) . . ?
C7 C8 H8 121.3 . . ?
C9 C8 C7 117.5(5) . . ?
C9 C8 H8 121.3 . . ?
C8 C9 H9 118.9 . . ?
C8 C9 C10 122.1(5) . . ?
C10 C9 H9 118.9 . . ?
C9 C10 H10 119.7 . . ?
C11 C10 C9 120.7(5) . . ?
C11 C10 H10 119.7 . . ?
C6 C11 H11 120.6 . . ?
C10 C11 C6 118.9(5) . . ?
C10 C11 H11 120.6 . . ?
C13 C12 H12 125.1 . . ?
N3 C12 H12 125.1 . . ?
N3 C12 C13 109.8(4) . . ?
C12 C13 C2 127.9(4) . . ?
C12 C13 C14 106.1(4) . . ?
C14 C13 C2 126.0(4) . . ?
C15 C14 C13 106.9(4) . . ?
C19 C14 C13 134.6(4) . . ?
C19 C14 C15 118.5(4) . . ?
C16 C15 C14 122.0(4) . . ?
N3 C15 C14 107.1(4) . . ?
N3 C15 C16 130.9(4) . . ?
C15 C16 H16 120.9 . . ?
C17 C16 C15 118.2(4) . . ?
C17 C16 H16 120.9 . . ?
C16 C17 H17 119.0 . . ?
C16 C17 C18 122.1(4) . . ?
C18 C17 H17 119.0 . . ?
C17 C18 C20 119.4(4) . . ?
C19 C18 C17 119.6(4) . . ?
C19 C18 C20 121.0(4) . . ?
C14 C19 H19 120.2 . . ?
C18 C19 C14 119.5(4) . . ?
C18 C19 H19 120.2 . . ?
C18 C20 H20A 109.5 . . ?
C18 C20 H20B 109.5 . . ?
C18 C20 H20C 109.5 . . ?
H20A C20 H20B 109.5 . . ?
H20A C20 H20C 109.5 . . ?
H20B C20 H20C 109.5 . . ?
O1 N1 C1 118.3(5) . . ?
O2 N1 C1 117.7(5) . . ?
O2 N1 O1 124.0(6) . . ?
C4 N2 C7 109.1(4) . . ?
C4 N2 H2 125.5 . . ?
C7 N2 H2 125.5 . . ?
C12 N3 C15 110.1(4) . . ?
C12 N3 H3 124.9 . . ?
C15 N3 H3 124.9 . . ?
H C1' HA 107.6 . . ?
C2' C1' H 108.7 . . ?
C2' C1' HA 108.7 . . ?
N1' C1' H 108.7 . . ?
N1' C1' HA 108.7 . . ?
N1' C1' C2' 114.4(3) . . ?
C3' C2' C1' 108.7(3) . . ?
C3' C2' C13' 108.4(3) . . ?
C5' C2' C1' 110.8(3) . . ?
C5' C2' C3' 111.3(3) . . ?
C5' C2' C13' 111.0(3) . . ?
C13' C2' C1' 106.6(3) . . ?
F1' C3' C2' 114.2(3) . . ?
F1' C3' F2' 106.5(3) . . ?
F1' C3' F3' 106.2(4) . . ?
F2' C3' C2' 111.0(3) . . ?
F3' C3' C2' 112.7(3) . . ?
F3' C3' F2' 105.7(3) . . ?
C5' C4' HB 125.2 . . ?
C5' C4' N2' 109.7(4) . . ?
N2' C4' HB 125.2 . . ?
C4' C5' C2' 128.7(4) . . ?
C4' C5' C6' 107.0(3) . . ?
C6' C5' C2' 124.2(3) . . ?
C7' C6' C5' 106.3(3) . . ?
C11' C6' C5' 135.3(3) . . ?
C11' C6' C7' 118.3(4) . . ?
C8' C7' C6' 122.5(4) . . ?
N2' C7' C6' 107.1(3) . . ?
N2' C7' C8' 130.4(4) . . ?
C7' C8' HC 121.0 . . ?
C9' C8' C7' 117.9(4) . . ?
C9' C8' HC 121.0 . . ?
C8' C9' HD 119.6 . . ?
C8' C9' C10' 120.8(4) . . ?
C10' C9' HD 119.6 . . ?
C9' C10' HE 119.1 . . ?
C11' C10' C9' 121.8(5) . . ?
C11' C10' HE 119.1 . . ?
C6' C11' HF 120.7 . . ?
C10' C11' C6' 118.6(4) . . ?
C10' C11' HF 120.7 . . ?
C13' C12' HG 124.6 . . ?
N3' C12' HG 124.6 . . ?
N3' C12' C13' 110.8(4) . . ?
C12' C13' C2' 126.9(3) . . ?
C12' C13' C14' 106.3(3) . . ?
C14' C13' C2' 126.7(3) . . ?
C15' C14' C13' 106.1(3) . . ?
C19' C14' C13' 135.6(3) . . ?
C19' C14' C15' 118.3(3) . . ?
C16' C15' C14' 121.8(4) . . ?
N3' C15' C14' 108.1(3) . . ?
N3' C15' C16' 130.1(4) . . ?
C15' C16' HH 121.1 . . ?
C17' C16' C15' 117.8(4) . . ?
C17' C16' HH 121.1 . . ?
C16' C17' HI 119.1 . . ?
C16' C17' C18' 121.9(4) . . ?
C18' C17' HI 119.1 . . ?
C17' C18' C20' 119.3(4) . . ?
C19' C18' C17' 119.6(4) . . ?
C19' C18' C20' 121.1(4) . . ?
C14' C19' HJ 119.7 . . ?
C18' C19' C14' 120.6(4) . . ?
C18' C19' HJ 119.7 . . ?
C18' C20' HK 109.5 . . ?
C18' C20' HL 109.5 . . ?
C18' C20' HM 109.5 . . ?
HK C20' HL 109.5 . . ?
HK C20' HM 109.5 . . ?
HL C20' HM 109.5 . . ?
O1' N1' C1' 118.9(4) . . ?
O1' N1' O2' 124.0(4) . . ?
O2' N1' C1' 117.1(4) . . ?
C4' N2' C7' 109.8(3) . . ?
C4' N2' HN 125.1 . . ?
C7' N2' HN 125.1 . . ?
C12' N3' C15' 108.6(3) . . ?
C12' N3' HO 125.7 . . ?
C15' N3' HO 125.7 . . ?

loop_
_geom_bond_atom_site_label_1
_geom_bond_atom_site_label_2
_geom_bond_distance
_geom_bond_site_symmetry_2
_geom_bond_publ_flag
C1 H1A 0.9700 . ?
C1 H1B 0.9700 . ?
C1 C2 1.558(6) . ?
C1 N1 1.479(7) . ?
C2 C3 1.547(6) . ?
C2 C5 1.518(6) . ?
C2 C13 1.511(6) . ?
C3 F1 1.323(6) . ?
C3 F2 1.336(6) . ?
C3 F3 1.330(6) . ?
C4 H4 0.9300 . ?
C4 C5 1.374(6) . ?
C4 N2 1.348(7) . ?
C5 C6 1.443(6) . ?
C6 C7 1.410(6) . ?
C6 C11 1.400(6) . ?
C7 C8 1.377(7) . ?
C7 N2 1.385(7) . ?
C8 H8 0.9300 . ?
C8 C9 1.360(9) . ?
C9 H9 0.9300 . ?
C9 C10 1.391(8) . ?
C10 H10 0.9300 . ?
C10 C11 1.374(7) . ?
C11 H11 0.9300 . ?
C12 H12 0.9300 . ?
C12 C13 1.374(6) . ?
C12 N3 1.361(7) . ?
C13 C14 1.453(6) . ?
C14 C15 1.410(6) . ?
C14 C19 1.406(6) . ?
C15 C16 1.378(7) . ?
C15 N3 1.374(6) . ?
C16 H16 0.9300 . ?
C16 C17 1.359(7) . ?
C17 H17 0.9300 . ?
C17 C18 1.409(7) . ?
C18 C19 1.380(6) . ?
C18 C20 1.514(7) . ?
C19 H19 0.9300 . ?
C20 H20A 0.9600 . ?
C20 H20B 0.9600 . ?
C20 H20C 0.9600 . ?
N1 O1 1.210(6) . ?
N1 O2 1.195(6) . ?
N2 H2 0.8600 . ?
N3 H3 0.8600 . ?
C1' H 0.9700 . ?
C1' HA 0.9700 . ?
C1' C2' 1.557(5) . ?
C1' N1' 1.494(5) . ?
C2' C3' 1.523(5) . ?
C2' C5' 1.519(5) . ?
C2' C13' 1.524(5) . ?
C3' F1' 1.334(5) . ?
C3' F2' 1.345(5) . ?
C3' F3' 1.338(5) . ?
C4' HB 0.9300 . ?
C4' C5' 1.359(5) . ?
C4' N2' 1.359(6) . ?
C5' C6' 1.446(5) . ?
C6' C7' 1.409(5) . ?
C6' C11' 1.396(6) . ?
C7' C8' 1.392(6) . ?
C7' N2' 1.379(6) . ?
C8' HC 0.9300 . ?
C8' C9' 1.358(8) . ?
C9' HD 0.9300 . ?
C9' C10' 1.397(7) . ?
C10' HE 0.9300 . ?
C10' C11' 1.379(6) . ?
C11' HF 0.9300 . ?
C12' HG 0.9300 . ?
C12' C13' 1.360(5) . ?
C12' N3' 1.359(6) . ?
C13' C14' 1.445(5) . ?
C14' C15' 1.410(5) . ?
C14' C19' 1.395(5) . ?
C15' C16' 1.396(6) . ?
C15' N3' 1.372(5) . ?
C16' HH 0.9300 . ?
C16' C17' 1.371(6) . ?
C17' HI 0.9300 . ?
C17' C18' 1.404(6) . ?
C18' C19' 1.375(6) . ?
C18' C20' 1.525(6) . ?
C19' HJ 0.9300 . ?
C20' HK 0.9600 . ?
C20' HL 0.9600 . ?
C20' HM 0.9600 . ?
N1' O1' 1.192(5) . ?
N1' O2' 1.210(5) . ?
N2' HN 0.8600 . ?
N3' HO 0.8600 . ?

loop_
_geom_hbond_atom_site_label_D
_geom_hbond_atom_site_label_H
_geom_hbond_atom_site_label_A
_geom_hbond_distance_DH
_geom_hbond_distance_HA
_geom_hbond_distance_DA
_geom_hbond_angle_DHA
_geom_hbond_site_symmetry_A
N2 H2 O2 0.86 2.20 2.940(6) 143.9 4_656
N2' HN O1' 0.86 2.23 2.995(5) 148.2 3_556
N3' HO F2' 0.86 2.57 3.260(4) 138.4 3_466
N3' HO F3' 0.86 2.89 3.422(4) 122.1 3_466

loop_
_geom_torsion_atom_site_label_1
_geom_torsion_atom_site_label_2
_geom_torsion_atom_site_label_3
_geom_torsion_atom_site_label_4
_geom_torsion
_geom_torsion_site_symmetry_1
_geom_torsion_site_symmetry_2
_geom_torsion_site_symmetry_3
_geom_torsion_site_symmetry_4
_geom_torsion_publ_flag
C1 C2 C3 F1 65.3(5) . . . . ?
C1 C2 C3 F2 -54.5(5) . . . . ?
C1 C2 C3 F3 -174.2(4) . . . . ?
C1 C2 C5 C4 8.7(6) . . . . ?
C1 C2 C5 C6 -172.5(4) . . . . ?
C1 C2 C13 C12 -113.2(5) . . . . ?
C1 C2 C13 C14 68.6(5) . . . . ?
C2 C1 N1 O1 102.6(6) . . . . ?
C2 C1 N1 O2 -75.7(6) . . . . ?
C2 C5 C6 C7 -179.2(4) . . . . ?
C2 C5 C6 C11 -1.5(7) . . . . ?
C2 C13 C14 C15 179.1(4) . . . . ?
C2 C13 C14 C19 -0.6(7) . . . . ?
C3 C2 C5 C4 -106.7(5) . . . . ?
C3 C2 C5 C6 72.1(5) . . . . ?
C3 C2 C13 C12 7.9(6) . . . . ?
C3 C2 C13 C14 -170.3(4) . . . . ?
C4 C5 C6 C7 -0.2(4) . . . . ?
C4 C5 C6 C11 177.5(5) . . . . ?
C5 C2 C3 F1 -179.8(4) . . . . ?
C5 C2 C3 F2 60.4(5) . . . . ?
C5 C2 C3 F3 -59.3(5) . . . . ?
C5 C2 C13 C12 127.7(5) . . . . ?
C5 C2 C13 C14 -50.5(6) . . . . ?
C5 C4 N2 C7 -1.4(6) . . . . ?
C5 C6 C7 C8 177.6(4) . . . . ?
C5 C6 C7 N2 -0.6(4) . . . . ?
C5 C6 C11 C10 -176.0(5) . . . . ?
C6 C7 C8 C9 -1.1(7) . . . . ?
C6 C7 N2 C4 1.2(5) . . . . ?
C7 C6 C11 C10 1.5(6) . . . . ?
C7 C8 C9 C10 1.8(7) . . . . ?
C8 C7 N2 C4 -176.8(5) . . . . ?
C8 C9 C10 C11 -0.9(8) . . . . ?
C9 C10 C11 C6 -0.8(7) . . . . ?
C11 C6 C7 C8 -0.5(6) . . . . ?
C11 C6 C7 N2 -178.7(4) . . . . ?
C12 C13 C14 C15 0.6(5) . . . . ?
C12 C13 C14 C19 -179.2(5) . . . . ?
C13 C2 C3 F1 -58.0(5) . . . . ?
C13 C2 C3 F2 -177.9(4) . . . . ?
C13 C2 C3 F3 62.4(5) . . . . ?
C13 C2 C5 C4 130.4(5) . . . . ?
C13 C2 C5 C6 -50.7(5) . . . . ?
C13 C12 N3 C15 0.4(6) . . . . ?
C13 C14 C15 C16 -178.6(4) . . . . ?
C13 C14 C15 N3 -0.3(5) . . . . ?
C13 C14 C19 C18 179.3(4) . . . . ?
C14 C15 C16 C17 -1.7(7) . . . . ?
C14 C15 N3 C12 0.0(6) . . . . ?
C15 C14 C19 C18 -0.4(6) . . . . ?
C15 C16 C17 C18 1.4(7) . . . . ?
C16 C15 N3 C12 178.0(5) . . . . ?
C16 C17 C18 C19 -0.6(7) . . . . ?
C16 C17 C18 C20 178.2(5) . . . . ?
C17 C18 C19 C14 0.2(7) . . . . ?
C19 C14 C15 C16 1.2(6) . . . . ?
C19 C14 C15 N3 179.5(4) . . . . ?
C20 C18 C19 C14 -178.7(4) . . . . ?
N1 C1 C2 C3 -57.2(5) . . . . ?
N1 C1 C2 C5 -172.3(4) . . . . ?
N1 C1 C2 C13 66.6(5) . . . . ?
N2 C4 C5 C2 180.0(4) . . . . ?
N2 C4 C5 C6 1.0(5) . . . . ?
N2 C7 C8 C9 176.7(5) . . . . ?
N3 C12 C13 C2 -179.1(4) . . . . ?
N3 C12 C13 C14 -0.6(5) . . . . ?
N3 C15 C16 C17 -179.4(5) . . . . ?
C1' C2' C3' F1' -65.8(4) . . . . ?
C1' C2' C3' F2' 54.6(4) . . . . ?
C1' C2' C3' F3' 173.0(3) . . . . ?
C1' C2' C5' C4' 113.4(4) . . . . ?
C1' C2' C5' C6' -65.8(4) . . . . ?
C1' C2' C13' C12' -11.7(5) . . . . ?
C1' C2' C13' C14' 168.3(3) . . . . ?
C2' C1' N1' O1' 81.9(5) . . . . ?
C2' C1' N1' O2' -99.7(5) . . . . ?
C2' C5' C6' C7' 179.4(3) . . . . ?
C2' C5' C6' C11' 0.8(6) . . . . ?
C2' C13' C14' C15' -179.5(3) . . . . ?
C2' C13' C14' C19' 1.9(6) . . . . ?
C3' C2' C5' C4' -7.6(5) . . . . ?
C3' C2' C5' C6' 173.2(3) . . . . ?
C3' C2' C13' C12' 105.1(4) . . . . ?
C3' C2' C13' C14' -74.9(4) . . . . ?
C4' C5' C6' C7' 0.1(4) . . . . ?
C4' C5' C6' C11' -178.5(4) . . . . ?
C5' C2' C3' F1' 56.5(4) . . . . ?
C5' C2' C3' F2' 176.9(3) . . . . ?
C5' C2' C3' F3' -64.8(4) . . . . ?
C5' C2' C13' C12' -132.4(4) . . . . ?
C5' C2' C13' C14' 47.6(5) . . . . ?
C5' C4' N2' C7' 0.0(5) . . . . ?
C5' C6' C7' C8' -179.8(4) . . . . ?
C5' C6' C7' N2' -0.1(4) . . . . ?
C5' C6' C11' C10' 178.0(4) . . . . ?
C6' C7' C8' C9' 1.6(6) . . . . ?
C6' C7' N2' C4' 0.1(5) . . . . ?
C7' C6' C11' C10' -0.5(6) . . . . ?
C7' C8' C9' C10' -1.1(7) . . . . ?
C8' C7' N2' C4' 179.7(4) . . . . ?
C8' C9' C10' C11' -0.3(7) . . . . ?
C9' C10' C11' C6' 1.1(7) . . . . ?
C11' C6' C7' C8' -0.9(6) . . . . ?
C11' C6' C7' N2' 178.8(3) . . . . ?
C12' C13' C14' C15' 0.5(4) . . . . ?
C12' C13' C14' C19' -178.1(4) . . . . ?
C13' C2' C3' F1' 178.8(3) . . . . ?
C13' C2' C3' F2' -60.8(4) . . . . ?
C13' C2' C3' F3' 57.5(4) . . . . ?
C13' C2' C5' C4' -128.4(4) . . . . ?
C13' C2' C5' C6' 52.4(4) . . . . ?
C13' C12' N3' C15' 0.9(5) . . . . ?
C13' C14' C15' C16' -178.4(4) . . . . ?
C13' C14' C15' N3' 0.0(4) . . . . ?
C13' C14' C19' C18' 177.2(4) . . . . ?
C14' C15' C16' C17' 0.7(6) . . . . ?
C14' C15' N3' C12' -0.6(5) . . . . ?
C15' C14' C19' C18' -1.3(6) . . . . ?
C15' C16' C17' C18' -1.2(7) . . . . ?
C16' C15' N3' C12' 177.7(4) . . . . ?
C16' C17' C18' C19' 0.4(7) . . . . ?
C16' C17' C18' C20' 179.2(4) . . . . ?
C17' C18' C19' C14' 0.9(6) . . . . ?
C19' C14' C15' C16' 0.5(6) . . . . ?
C19' C14' C15' N3' 178.9(3) . . . . ?
C20' C18' C19' C14' -177.9(4) . . . . ?
N1' C1' C2' C3' 64.0(4) . . . . ?
N1' C1' C2' C5' -58.5(4) . . . . ?
N1' C1' C2' C13' -179.3(3) . . . . ?
N2' C4' C5' C2' -179.3(4) . . . . ?
N2' C4' C5' C6' 0.0(5) . . . . ?
N2' C7' C8' C9' -177.9(4) . . . . ?
N3' C12' C13' C2' 179.1(3) . . . . ?
N3' C12' C13' C14' -0.9(5) . . . . ?
N3' C15' C16' C17' -177.3(4) . . . . ?
